data_4308498
loop_
_publ_author_name
'Torben R. Jensen'
'Nicolas G\'erentes'
'Josua Jepsen'
'Rita G. Hazell'
'Hans J. Jakobsen'

_publ_section_title
;
New Amine-Templated Zinc Phosphates with a Temperature-Induced Increase of
Structural Dimensionality
;
_journal_name_full 'Inorganic Chemistry'
_journal_page_first 658
_journal_page_last 665
_journal_paper_doi 10.1021/ic049156g
_journal_volume 44
_journal_year 2005
_chemical_formula_moiety 'H2 O8 P2 Zn, (C4 H14 N2), H2 O'
_chemical_formula_sum 'C4 H18 N2 O9 P2 Zn'
_chemical_formula_weight 365.53
_chemical_name_systematic ?
_space_group_IT_number 2
_symmetry_cell_setting triclinic
_symmetry_space_group_name_Hall '-P 1'
_symmetry_space_group_name_H-M 'P -1'
_atom_sites_solution_hydrogens geom
_atom_sites_solution_primary direct
_atom_sites_solution_secondary difmap
_atom_type_scat_source IntTabIV
_cell_angle_alpha 88.001(4)
_cell_angle_beta 89.818(5)
_cell_angle_gamma 89.773(5)
_cell_formula_units_Z 2
_cell_length_a 8.215(2)
_cell_length_b 8.810(3)
_cell_length_c 8.861(3)
_cell_measurement_reflns_used 5271
_cell_measurement_temperature 295
_cell_measurement_theta_max 29.8
_cell_measurement_theta_min 2.5
_cell_volume 640.9(3)
_computing_cell_refinement 'SAINT (Siemens, 1995)'
_computing_data_collection 'SMART (Siemens, 1995)'
_computing_data_reduction 'SAINT (Siemens, 1995)'
_computing_molecular_graphics
;                                   
      ORTEP-III (Burnett & Johnson,  1996), KRYSTAL                     
;
_computing_publication_material KRYSTAL
_computing_structure_refinement 'SHELXL-97 (Sheldrick, 1997)'
_computing_structure_solution
;                                   
     SIR97 (Altomare et al., 1997 ), KRYSTAL                            
;
_diffrn_ambient_temperature 295
_diffrn_measured_fraction_theta_full 0.99
_diffrn_measured_fraction_theta_max 0.96
_diffrn_measurement_device 'Siemens SMART CCD diffractometer'
_diffrn_measurement_method '\w rotation scans with narrow frames'
_diffrn_radiation_monochromator graphite
_diffrn_radiation_source 'x-ray tube'
_diffrn_radiation_type 'Mo K\a'
_diffrn_radiation_wavelength 0.71073
_diffrn_reflns_av_R_equivalents 0.127
_diffrn_reflns_av_sigmaI/netI 0.0354
_diffrn_reflns_limit_h_max 11
_diffrn_reflns_limit_h_min -11
_diffrn_reflns_limit_k_max 12
_diffrn_reflns_limit_k_min -11
_diffrn_reflns_limit_l_max 12
_diffrn_reflns_limit_l_min -12
_diffrn_reflns_number 7118
_diffrn_reflns_reduction_process 7118
_diffrn_reflns_theta_full 26.5
_diffrn_reflns_theta_max 29.8
_diffrn_reflns_theta_min 2.5
_diffrn_standards_decay_% 0
_exptl_absorpt_coefficient_mu 2.206
_exptl_absorpt_correction_T_max 0.791
_exptl_absorpt_correction_T_min 0.531
_exptl_absorpt_correction_type integration
_exptl_absorpt_process_details 'XPREP,  1995 '
_exptl_crystal_colour colourless
_exptl_crystal_density_diffrn 1.894
_exptl_crystal_density_meas ?
_exptl_crystal_density_method .
_exptl_crystal_description slab
_exptl_crystal_F_000 376
_exptl_crystal_size_max 0.40
_exptl_crystal_size_mid 0.18
_exptl_crystal_size_min 0.11
_refine_diff_density_max 0.593
_refine_diff_density_min -0.861
_refine_diff_density_rms 0.099
_refine_ls_extinction_method none
_refine_ls_goodness_of_fit_ref 1.027
_refine_ls_hydrogen_treatment mixed
_refine_ls_matrix_type full
_refine_ls_number_parameters 167
_refine_ls_number_reflns 3597
_refine_ls_number_restraints 0
_refine_ls_restrained_S_all 1.027
_refine_ls_R_factor_all 0.0361
_refine_ls_R_factor_gt 0.0326
_refine_ls_shift/su_max 0.005
_refine_ls_shift/su_mean 0.000
_refine_ls_structure_factor_coef Fsqd
_refine_ls_weighting_details 'calc w=1/[\s^2^(Fo^2^)+(0.0488P)^2^+0.5666P] where P=(Fo^2^+2Fc^2^)/3'
_refine_ls_weighting_scheme calc
_refine_ls_wR_factor_gt 0.0874
_refine_ls_wR_factor_ref 0.0900
_reflns_number_gt 3302
_reflns_number_total 3599
_reflns_threshold_expression >2sigma(I)
_cod_data_source_file ic049156gsi20041118_012723_2.cif
_cod_data_source_block AUI
_cod_depositor_comments
;
 Homogenising atom site labels in order to relate data from different loops.

 Antanas Vaitkus,
 2017-03-06

The following automatic conversions were performed:
data name '_geom_bond_atom_site_label_D' replaced with
'_geom_hbond_atom_site_label_D' as specified in the replacement file
'/home/antanas/src/cod-tools/trunk/data/replacement-values/replacement_tags.lst'.

data
name '_geom_bond_atom_site_label_H' replaced with
'_geom_hbond_atom_site_label_H' as specified in the replacement file
'/home/antanas/src/cod-tools/trunk/data/replacement-values/replacement_tags.lst'.

data
name '_geom_contact_atom_site_label_a' replaced with
'_geom_hbond_atom_site_label_A' as specified in the replacement file
'/home/antanas/src/cod-tools/trunk/data/replacement-values/replacement_tags.lst'.

data
name '_geom_bond_distance_DH' replaced with '_geom_hbond_distance_DH'
as specified in the replacement file
'/home/antanas/src/cod-tools/trunk/data/replacement-values/replacement_tags.lst'.

data
name '_geom_contact_distance_HA' replaced with
'_geom_hbond_distance_HA' as specified in the replacement file
'/home/antanas/src/cod-tools/trunk/data/replacement-values/replacement_tags.lst'.

data
name '_geom_contact_distance_DA' replaced with
'_geom_hbond_distance_DA' as specified in the replacement file
'/home/antanas/src/cod-tools/trunk/data/replacement-values/replacement_tags.lst'.

data
name '_geom_angle_DHA' replaced with '_geom_hbond_angle_DHA' as
specified in the replacement file
'/home/antanas/src/cod-tools/trunk/data/replacement-values/replacement_tags.lst'.

data
name '_geom_contact_site_symmetry_A' replaced with
'_geom_hbond_site_symmetry_A' as specified in the replacement file
'/home/antanas/src/cod-tools/trunk/data/replacement-values/replacement_tags.lst'.

Automatic conversion script
Id: cif_correct_tags 5005 2017-03-03 11:38:54Z antanas 
;
_cod_database_code 4308498

loop_
_publ_contact_author
;      Rita Hazell
    Department of Chemistry, University of Aarhus
    Langelandsgade 140
    DK-8000 Aarhus C, Denmark
    Phone: +45 8942 3894
    Fax:   +45 8619 6199
    E-mail: haz@chem.au.dk
;
;    Torben R. Jensen,
    Interdiciplinary Nanoscience Center
    Department of Chemistry, University of Aarhus
    Langelandsgade 140
    DK-8000 Aarhus C, Denmark
    Phone: +45 8942 3894
    Fax:   +45 8619 6199
    E-mail: trj@chem.au.dk
;

loop_
_symmetry_equiv_pos_as_xyz
+x,+y,+z
-x,-y,-z

loop_
_atom_site_label
_atom_site_type_symbol
_atom_site_fract_x
_atom_site_fract_y
_atom_site_fract_z
_atom_site_U_iso_or_equiv
_atom_site_adp_type
_atom_site_occupancy
_atom_site_symmetry_multiplicity
_atom_site_calc_flag
_atom_site_refinement_flags
_atom_site_disorder_assembly
_atom_site_disorder_group
Zn1 Zn 0.75685(3) 0.45705(3) -0.03046(2) 0.01903(8) Uani 1 1 d . . .
P1 P 0.44411(6) 0.23448(6) -0.00477(6) 0.02055(11) Uani 1 1 d . . .
P2 P 0.95928(6) 0.47153(6) 0.26937(5) 0.01949(11) Uani 1 1 d . . .
O1 O 0.3786(2) 0.11853(18) -0.1134(2) 0.0310(4) Uani 1 1 d . . .
O2 O 0.5803(2) 0.3225(2) -0.08418(18) 0.0318(4) Uani 1 1 d . . .
O4 O 0.3076(2) 0.3339(2) 0.0514(2) 0.0405(4) Uani 1 1 d . . .
O5 O 0.8475(2) 0.3923(2) 0.16176(19) 0.0338(4) Uani 1 1 d . . .
O6 O 1.0800(2) 0.57894(18) 0.18642(19) 0.0281(3) Uani 1 1 d . . .
O7 O 1.0435(2) 0.3582(2) 0.37595(17) 0.0296(3) Uani 1 1 d . . .
N1 N 0.5222(3) 0.3070(3) 0.5981(2) 0.0331(4) Uani 1 1 d . . .
H1A H 0.5182 0.2812 0.6972 0.040 Uiso 1 1 calc R . .
H1B H 0.4313 0.2717 0.5554 0.040 Uiso 1 1 calc R . .
N2 N 1.0543(2) 1.1288(2) -0.1678(2) 0.0278(4) Uani 1 1 d . . .
H2A H 1.0179 1.2226 -0.1937 0.033 Uiso 1 1 calc R . .
H2B H 1.1597 1.1372 -0.1420 0.033 Uiso 1 1 calc R . .
C1 C 0.5226(3) 0.4754(3) 0.5806(2) 0.0293(4) Uani 1 1 d . . .
H1C H 0.6299 0.5136 0.6041 0.035 Uiso 1 1 calc R . .
H1D H 0.4453 0.5179 0.6506 0.035 Uiso 1 1 calc R . .
C2 C 0.6655(4) 0.2317(4) 0.5303(4) 0.0462(7) Uani 1 1 d . . .
H2C H 0.6672 0.2532 0.4234 0.069 Uiso 1 1 calc R . .
H2D H 0.6585 0.1239 0.5491 0.069 Uiso 1 1 calc R . .
H2E H 0.7633 0.2691 0.5745 0.069 Uiso 1 1 calc R . .
C3 C 0.9619(3) 1.0726(3) -0.0327(3) 0.0353(5) Uani 1 1 d . . .
H3A H 0.8499 1.0534 -0.0606 0.042 Uiso 1 1 calc R . .
H3B H 0.9615 1.1495 0.0431 0.042 Uiso 1 1 calc R . .
C4 C 1.0444(4) 1.0337(4) -0.3021(3) 0.0463(7) Uani 1 1 d . . .
H4A H 1.0959 0.9374 -0.2805 0.069 Uiso 1 1 calc R . .
H4B H 1.0986 1.0841 -0.3858 0.069 Uiso 1 1 calc R . .
H4C H 0.9322 1.0180 -0.3272 0.069 Uiso 1 1 calc R . .
O9 O 0.3050(2) 0.1709(2) 0.3961(2) 0.0355(4) Uani 1 1 d . . .
H9OA H 0.2258 0.2278 0.3898 0.043 Uiso 1 1 d R . .
H9OB H 0.3651 0.1649 0.3223 0.043 Uiso 1 1 d R . .
O8 O 0.84844(19) 0.5808(2) 0.36397(17) 0.0274(3) Uani 1 1 d . . .
H8O H 0.8859 0.5871 0.4492 0.033 Uiso 1 1 calc R . .
O3 O 0.5127(2) 0.14930(19) 0.14118(19) 0.0321(4) Uani 1 1 d . . .
H3O H 0.5506 0.0669 0.1185 0.039 Uiso 1 1 calc R . .

loop_
_atom_site_aniso_label
_atom_site_aniso_U_11
_atom_site_aniso_U_22
_atom_site_aniso_U_33
_atom_site_aniso_U_23
_atom_site_aniso_U_13
_atom_site_aniso_U_12
Zn1 0.01839(12) 0.01888(13) 0.01981(12) -0.00089(8) -0.00065(8) 0.00044(8)
P1 0.0203(2) 0.0160(2) 0.0252(2) -0.00012(18) 0.00028(18) 0.00089(17)
P2 0.0206(2) 0.0227(2) 0.0151(2) 0.00026(17) -0.00178(16) -0.00061(18)
O1 0.0281(8) 0.0214(7) 0.0439(9) -0.0055(7) -0.0129(7) 0.0016(6)
O2 0.0280(8) 0.0414(9) 0.0260(8) 0.0009(7) -0.0006(6) -0.0148(7)
O4 0.0418(10) 0.0254(8) 0.0538(11) 0.0037(8) 0.0161(9) 0.0134(7)
O5 0.0437(10) 0.0313(9) 0.0263(8) 0.0011(6) -0.0149(7) -0.0107(7)
O6 0.0283(8) 0.0233(7) 0.0328(8) -0.0020(6) 0.0099(6) -0.0024(6)
O7 0.0368(9) 0.0313(8) 0.0204(7) 0.0009(6) -0.0049(6) 0.0069(7)
N1 0.0348(10) 0.0363(11) 0.0274(9) 0.0089(8) -0.0010(8) -0.0001(8)
N2 0.0253(9) 0.0236(9) 0.0343(10) 0.0038(7) -0.0039(7) -0.0028(7)
C1 0.0297(11) 0.0344(12) 0.0235(10) 0.0023(8) -0.0037(8) 0.0018(9)
C2 0.0414(15) 0.0409(15) 0.0563(17) -0.0005(13) -0.0020(13) 0.0091(12)
C3 0.0376(13) 0.0256(11) 0.0420(13) 0.0079(10) 0.0083(10) 0.0073(9)
C4 0.0574(18) 0.0444(16) 0.0375(14) -0.0060(12) -0.0052(12) -0.0082(13)
O9 0.0355(9) 0.0385(10) 0.0325(9) 0.0004(7) 0.0014(7) 0.0057(7)
O8 0.0232(7) 0.0392(9) 0.0198(7) -0.0006(6) 0.0005(5) 0.0073(6)
O3 0.0475(10) 0.0236(8) 0.0252(7) -0.0004(6) -0.0014(7) 0.0088(7)

loop_
_geom_angle_atom_site_label_1
_geom_angle_atom_site_label_2
_geom_angle_atom_site_label_3
_geom_angle
_geom_angle_site_symmetry_1
_geom_angle_site_symmetry_3
_geom_angle_publ_flag
O4 Zn1 O5 116.41(8) 2_665 . ?
O4 Zn1 O2 111.31(9) 2_665 . ?
O5 Zn1 O2 110.01(7) . . ?
O4 Zn1 O6 107.25(8) 2_665 2_765 ?
O5 Zn1 O6 108.03(8) . 2_765 ?
O2 Zn1 O6 102.86(7) . 2_765 ?
O4 P1 O2 113.82(11) . . ?
O4 P1 O1 110.57(11) . . ?
O2 P1 O1 108.20(10) . . ?
O4 P1 O3 104.97(11) . . ?
O2 P1 O3 109.66(10) . . ?
O1 P1 O3 109.57(10) . . ?
O5 P2 O7 111.23(10) . . ?
O5 P2 O6 112.43(10) . . ?
O7 P2 O6 112.56(10) . . ?
O5 P2 O8 106.68(10) . . ?
O7 P2 O8 109.25(9) . . ?
O6 P2 O8 104.24(9) . . ?
P1 O2 Zn1 137.95(10) . . ?
P1 O4 Zn1 137.21(13) . 2_665 ?
P2 O5 Zn1 131.60(11) . . ?
P2 O6 Zn1 131.70(10) . 2_765 ?
C2 N1 C1 114.3(2) . . ?
C4 N2 C3 115.7(2) . . ?
N1 C1 C1 110.3(2) . 2_666 ?
N2 C3 C3 110.5(3) . 2_775 ?
C2 N1 H1A 108.7 . . ?
C1 N1 H1A 108.7 . . ?
C2 N1 H1B 108.7 . . ?
C1 N1 H1B 108.7 . . ?
H1A N1 H1B 107.6 . . ?
C4 N2 H2A 108.3 . . ?
C3 N2 H2A 108.3 . . ?
C4 N2 H2B 108.3 . . ?
C3 N2 H2B 108.3 . . ?
H2A N2 H2B 107.4 . . ?
N1 C1 H1C 109.6 . . ?
C1 C1 H1C 109.6 2_666 . ?
N1 C1 H1D 109.6 . . ?
C1 C1 H1D 109.6 2_666 . ?
H1C C1 H1D 108.1 . . ?
N1 C2 H2C 109.5 . . ?
N1 C2 H2D 109.5 . . ?
H2C C2 H2D 109.5 . . ?
N1 C2 H2E 109.5 . . ?
H2C C2 H2E 109.5 . . ?
H2D C2 H2E 109.5 . . ?
N2 C3 H3A 109.6 . . ?
C3 C3 H3A 109.6 2_775 . ?
N2 C3 H3B 109.6 . . ?
C3 C3 H3B 109.6 2_775 . ?
H3A C3 H3B 108.1 . . ?
N2 C4 H4A 109.5 . . ?
N2 C4 H4B 109.5 . . ?
H4A C4 H4B 109.5 . . ?
N2 C4 H4C 109.5 . . ?
H4A C4 H4C 109.5 . . ?
H4B C4 H4C 109.5 . . ?
H9OA O9 H9OB 118.4 . . ?
P2 O8 H8O 109.5 . . ?
P1 O3 H3O 109.5 . . ?

loop_
_geom_bond_atom_site_label_1
_geom_bond_atom_site_label_2
_geom_bond_distance
_geom_bond_site_symmetry_2
_geom_bond_publ_flag
Zn1 O4 1.9176(18) 2_665 ?
Zn1 O5 1.9281(17) . ?
Zn1 O2 1.9473(16) . ?
Zn1 O6 1.9552(16) 2_765 ?
P1 O4 1.5138(18) . ?
P1 O2 1.5207(17) . ?
P1 O1 1.5285(17) . ?
P1 O3 1.5769(17) . ?
P2 O5 1.5156(16) . ?
P2 O7 1.5163(16) . ?
P2 O6 1.5406(17) . ?
P2 O8 1.5824(17) . ?
N1 C2 1.485(4) . ?
N1 C1 1.486(3) . ?
N2 C4 1.483(3) . ?
N2 C3 1.487(3) . ?
C1 C1 1.525(4) 2_666 ?
C3 C3 1.519(5) 2_775 ?
N1 H1A 0.900 . ?
N1 H1B 0.900 . ?
N2 H2A 0.900 . ?
N2 H2B 0.900 . ?
C1 H1C 0.970 . ?
C1 H1D 0.970 . ?
C2 H2C 0.960 . ?
C2 H2D 0.960 . ?
C2 H2E 0.960 . ?
C3 H3A 0.970 . ?
C3 H3B 0.970 . ?
C4 H4A 0.960 . ?
C4 H4B 0.960 . ?
C4 H4C 0.960 . ?
O9 H9OA 0.820 . ?
O9 H9OB 0.820 . ?
O8 H8O 0.820 . ?
O3 H3O 0.820 . ?

loop_
_geom_hbond_atom_site_label_D
_geom_hbond_atom_site_label_H
_geom_hbond_atom_site_label_A
_geom_hbond_distance_DH
_geom_hbond_distance_HA
_geom_hbond_distance_DA
_geom_hbond_angle_DHA
_geom_hbond_site_symmetry_A
O3 H3O O1 0.82 1.73 2.539(3) 167 2_655
O8 H8O O7 0.82 1.74 2.548(2) 168 2_766
O9 H9OA O7 0.82 1.89 2.707(3) 180 1_455
O9 H9OB O3 0.82 2.02 2.837(3) 179 .
N1 H1B O9 0.90 1.99 2.831(3) 155 .
N1 H1A O2 0.90 2.05 2.865(3) 150 1_556
N2 H2B O1 0.90 1.82 2.710(3) 168 1_655
N2 H2A O6 0.90 1.93 2.797(3) 163 2_765
